data_7205380
loop_
_publ_author_name
'Karmakar, Anirban'
'Goldberg, Israel'

_publ_section_title
;
 Coordination polymers of flexible tetracarboxylic acids with metal
 ions. I. Synthesis of CH2- and (CH2)2-spaced bis(oxy)isophthalic acid
 ligands, and structural characterization of their polymeric adducts
 with lanthanoid ions
;
_journal_issue 1
_journal_name_full CrystEngComm
_journal_page_first 339
_journal_paper_doi 10.1039/c0ce00474j
_journal_volume 13
_journal_year 2011
_chemical_formula_moiety 'C17 H13 Dy O12, 3(H2 O)'
_chemical_formula_sum 'C17 H19 Dy O15'
_chemical_formula_weight 625.82
_chemical_name_systematic
;
?
;
_space_group_IT_number 14
_symmetry_cell_setting monoclinic
_symmetry_space_group_name_Hall '-P 2ybc'
_symmetry_space_group_name_H-M 'P 1 21/c 1'
_atom_sites_solution_hydrogens geom
_atom_sites_solution_primary direct
_atom_sites_solution_secondary difmap
_audit_creation_method SHELXL-97
_cell_angle_alpha 90.00
_cell_angle_beta 103.2972(14)
_cell_angle_gamma 90.00
_cell_formula_units_Z 4
_cell_length_a 14.8023(6)
_cell_length_b 20.1819(6)
_cell_length_c 7.1981(2)
_cell_measurement_reflns_used 4473
_cell_measurement_temperature 110(2)
_cell_measurement_theta_max 27.86
_cell_measurement_theta_min 2.02
_cell_volume 2092.70(12)
_computing_cell_refinement Denzo
_computing_data_collection 'Collect, Nonius B.V.'
_computing_data_reduction 'Denzo & Scalepack'
_computing_structure_refinement 'SHELXL-97 (Sheldrick, 1997)'
_computing_structure_solution SIR-97
_diffrn_ambient_temperature 110(2)
_diffrn_detector_area_resol_mean 12.8
_diffrn_measured_fraction_theta_full 0.994
_diffrn_measured_fraction_theta_max 0.994
_diffrn_measurement_device_type 'Nonius KappaCCD'
_diffrn_measurement_method '1 deg. \f & \w scans'
_diffrn_radiation_monochromator graphite
_diffrn_radiation_source 'fine-focus sealed tube'
_diffrn_radiation_type MoK\a
_diffrn_radiation_wavelength 0.71073
_diffrn_reflns_av_R_equivalents 0.0640
_diffrn_reflns_av_sigmaI/netI 0.0564
_diffrn_reflns_limit_h_max 18
_diffrn_reflns_limit_h_min -19
_diffrn_reflns_limit_k_max 0
_diffrn_reflns_limit_k_min -26
_diffrn_reflns_limit_l_max 9
_diffrn_reflns_limit_l_min 0
_diffrn_reflns_number 17040
_diffrn_reflns_theta_full 27.86
_diffrn_reflns_theta_max 27.86
_diffrn_reflns_theta_min 2.02
_diffrn_standards_number 0
_exptl_absorpt_coefficient_mu 3.650
_exptl_absorpt_correction_T_max 0.8386
_exptl_absorpt_correction_T_min 0.5289
_exptl_absorpt_correction_type multi-scan
_exptl_absorpt_process_details 'Blessing, 1995'
_exptl_crystal_colour colorless
_exptl_crystal_density_diffrn 1.986
_exptl_crystal_density_method 'not measured'
_exptl_crystal_description plate
_exptl_crystal_F_000 1228
_exptl_crystal_size_max 0.20
_exptl_crystal_size_mid 0.20
_exptl_crystal_size_min 0.05
_refine_diff_density_max 1.456
_refine_diff_density_min -1.293
_refine_diff_density_rms 0.194
_refine_ls_extinction_method none
_refine_ls_goodness_of_fit_ref 1.157
_refine_ls_hydrogen_treatment constr
_refine_ls_matrix_type full
_refine_ls_number_parameters 299
_refine_ls_number_reflns 4962
_refine_ls_number_restraints 0
_refine_ls_restrained_S_all 1.157
_refine_ls_R_factor_all 0.0684
_refine_ls_R_factor_gt 0.0520
_refine_ls_shift/su_max 0.001
_refine_ls_shift/su_mean 0.000
_refine_ls_structure_factor_coef Fsqd
_refine_ls_weighting_details 'calc w=1/[\s^2^(Fo^2^)+(0.0284P)^2^+1.8780P] where P=(Fo^2^+2Fc^2^)/3'
_refine_ls_weighting_scheme calc
_refine_ls_wR_factor_gt 0.0955
_refine_ls_wR_factor_ref 0.1006
_reflns_number_gt 4170
_reflns_number_total 4962
_reflns_threshold_expression >2sigma(I)
_cod_data_source_file C0CE00474J.TXT
_cod_data_source_block 6
_cod_original_sg_symbol_H-M 'P 21/c'
_cod_database_code 7205380

loop_
_symmetry_equiv_pos_as_xyz
'x, y, z'
'-x, y+1/2, -z+1/2'
'-x, -y, -z'
'x, -y-1/2, z-1/2'

loop_
_atom_site_label
_atom_site_type_symbol
_atom_site_fract_x
_atom_site_fract_y
_atom_site_fract_z
_atom_site_U_iso_or_equiv
_atom_site_adp_type
_atom_site_occupancy
_atom_site_symmetry_multiplicity
_atom_site_calc_flag
_atom_site_refinement_flags
_atom_site_disorder_assembly
_atom_site_disorder_group
Dy Dy 0.864478(18) 0.141934(12) 0.19290(4) 0.00971(9) Uani 1 1 d . . .
O1 O 0.7097(3) 0.12573(19) 0.2515(6) 0.0162(9) Uani 1 1 d . . .
O2 O 0.7472(3) 0.22684(19) 0.1830(6) 0.0129(8) Uani 1 1 d . . .
C3 C 0.6892(4) 0.1870(3) 0.2244(8) 0.0139(12) Uani 1 1 d . . .
C4 C 0.5964(4) 0.2117(3) 0.2425(8) 0.0142(12) Uani 1 1 d . . .
C5 C 0.5802(4) 0.2797(3) 0.2385(8) 0.0141(12) Uani 1 1 d . . .
H5 H 0.6270 0.3097 0.2208 0.017 Uiso 1 1 calc R . .
C6 C 0.4956(4) 0.3034(3) 0.2606(8) 0.0148(12) Uani 1 1 d . . .
C7 C 0.4815(5) 0.3765(3) 0.2671(9) 0.0214(14) Uani 1 1 d . . .
O8 O 0.4009(3) 0.3932(2) 0.3000(8) 0.0302(12) Uani 1 1 d . . .
H8 H 0.3999 0.4342 0.3196 0.045 Uiso 1 1 calc R . .
O9 O 0.5403(3) 0.4170(2) 0.2489(7) 0.0280(11) Uani 1 1 d . . .
C10 C 0.4251(4) 0.2602(3) 0.2802(9) 0.0180(13) Uani 1 1 d . . .
H10 H 0.3671 0.2769 0.2949 0.022 Uiso 1 1 calc R . .
C11 C 0.4406(4) 0.1924(3) 0.2779(9) 0.0179(13) Uani 1 1 d . . .
C12 C 0.5263(4) 0.1680(3) 0.2618(9) 0.0154(12) Uani 1 1 d . . .
H12 H 0.5370 0.1216 0.2639 0.018 Uiso 1 1 calc R . .
O13 O 0.3741(3) 0.1457(2) 0.2922(7) 0.0226(10) Uani 1 1 d . . .
C14 C 0.2874(5) 0.1689(4) 0.3177(10) 0.0262(15) Uani 1 1 d . . .
H14A H 0.2981 0.1980 0.4301 0.031 Uiso 1 1 calc R . .
H14B H 0.2498 0.1308 0.3395 0.031 Uiso 1 1 calc R . .
O15 O 0.2371(3) 0.2053(2) 0.1541(6) 0.0187(9) Uani 1 1 d . . .
C16 C 0.1830(4) 0.1688(3) 0.0056(9) 0.0158(12) Uani 1 1 d . . .
C17 C 0.1978(4) 0.1026(3) -0.0242(8) 0.0141(12) Uani 1 1 d . . .
H17 H 0.2483 0.0798 0.0556 0.017 Uiso 1 1 calc R . .
C18 C 0.1373(4) 0.0693(3) -0.1742(8) 0.0135(11) Uani 1 1 d . . .
C19 C 0.1473(4) -0.0037(3) -0.1901(8) 0.0139(12) Uani 1 1 d . . .
O20 O 0.1152(3) -0.0334(2) -0.3473(5) 0.0137(9) Uani 1 1 d . . .
O21 O 0.1842(3) -0.0364(2) -0.0416(6) 0.0180(9) Uani 1 1 d . . .
C22 C 0.0634(4) 0.1028(3) -0.2922(8) 0.0149(12) Uani 1 1 d . . .
H22 H 0.0232 0.0802 -0.3943 0.018 Uiso 1 1 calc R . .
C23 C 0.0488(4) 0.1697(3) -0.2598(8) 0.0119(11) Uani 1 1 d . . .
C24 C -0.0352(4) 0.2047(3) -0.3729(8) 0.0123(11) Uani 1 1 d . . .
O25 O -0.0486(3) 0.2638(2) -0.3325(6) 0.0165(9) Uani 1 1 d . . .
O26 O -0.0895(3) 0.1720(2) -0.5012(6) 0.0173(9) Uani 1 1 d . . .
C27 C 0.1099(4) 0.2031(3) -0.1118(9) 0.0158(12) Uani 1 1 d . . .
H27 H 0.1015 0.2490 -0.0917 0.019 Uiso 1 1 calc R . .
O28 O 0.8164(3) 0.1584(2) -0.1328(6) 0.0178(9) Uani 1 1 d . . .
H28A H 0.7910 0.1320 -0.2260 0.027 Uiso 1 1 d R . .
H28B H 0.8037 0.2065 -0.1910 0.027 Uiso 1 1 d R . .
O29 O 1.0075(4) 0.1047(3) 0.1516(8) 0.0394(14) Uani 1 1 d . . .
H29A H 1.0482 0.0761 0.2041 0.059 Uiso 1 1 d R . .
H29B H 0.9548 0.0857 0.1218 0.059 Uiso 1 1 d R . .
O30 O 0.3964(3) -0.0140(2) 0.9034(8) 0.0320(12) Uani 1 1 d . . .
H30A H 0.3622 -0.0497 0.8526 0.048 Uiso 1 1 d R . .
H30B H 0.4164 -0.0359 1.0131 0.048 Uiso 1 1 d R . .
O31 O 0.2880(3) -0.0728(2) 1.3786(6) 0.0245(10) Uani 1 1 d . . .
H31A H 0.2880 -0.0888 1.4881 0.037 Uiso 1 1 d R . .
H31B H 0.3377 -0.0758 1.3392 0.037 Uiso 1 1 d R . .
O32 O 0.1279(5) 0.0192(4) 1.3052(9) 0.074(3) Uani 1 1 d . . .
H32A H 0.1441 0.0028 1.2050 0.111 Uiso 1 1 d R . .
H32B H 0.1252 0.0031 1.4164 0.111 Uiso 1 1 d R . .

loop_
_atom_site_aniso_label
_atom_site_aniso_U_11
_atom_site_aniso_U_22
_atom_site_aniso_U_33
_atom_site_aniso_U_23
_atom_site_aniso_U_13
_atom_site_aniso_U_12
Dy 0.01156(14) 0.00530(13) 0.01230(14) 0.00068(11) 0.00280(9) 0.00066(11)
O1 0.016(2) 0.006(2) 0.026(2) 0.0014(16) 0.0057(18) 0.0011(16)
O2 0.0115(19) 0.008(2) 0.020(2) -0.0013(16) 0.0054(17) 0.0004(16)
C3 0.019(3) 0.010(3) 0.012(3) -0.003(2) 0.003(2) 0.000(2)
C4 0.016(3) 0.015(3) 0.011(3) -0.001(2) 0.002(2) 0.000(2)
C5 0.017(3) 0.015(3) 0.011(3) -0.002(2) 0.004(2) 0.002(2)
C6 0.014(3) 0.012(3) 0.017(3) -0.005(2) 0.001(2) 0.001(2)
C7 0.021(3) 0.014(3) 0.027(3) -0.004(2) 0.001(3) 0.004(3)
O8 0.020(2) 0.015(2) 0.059(3) -0.006(2) 0.016(2) 0.002(2)
O9 0.023(2) 0.016(2) 0.048(3) -0.006(2) 0.013(2) -0.001(2)
C10 0.016(3) 0.020(3) 0.019(3) -0.006(2) 0.004(2) 0.001(3)
C11 0.013(3) 0.022(3) 0.018(3) -0.004(2) 0.003(2) -0.002(3)
C12 0.015(3) 0.009(3) 0.022(3) 0.001(2) 0.005(3) 0.003(2)
O13 0.017(2) 0.019(2) 0.034(3) 0.000(2) 0.0088(19) 0.0009(19)
C14 0.016(3) 0.038(4) 0.026(4) 0.001(3) 0.006(3) 0.005(3)
O15 0.015(2) 0.013(2) 0.024(2) -0.0051(17) -0.0029(18) -0.0006(17)
C16 0.014(3) 0.015(3) 0.019(3) -0.004(2) 0.004(2) -0.003(2)
C17 0.009(3) 0.013(3) 0.020(3) 0.000(2) 0.003(2) -0.002(2)
C18 0.018(3) 0.007(3) 0.017(3) 0.000(2) 0.006(2) 0.002(2)
C19 0.011(3) 0.010(3) 0.021(3) 0.002(2) 0.004(2) -0.002(2)
O20 0.018(2) 0.013(2) 0.0107(19) 0.0016(15) 0.0045(17) 0.0045(17)
O21 0.026(2) 0.008(2) 0.016(2) 0.0021(16) -0.0030(18) 0.0001(18)
C22 0.016(3) 0.012(3) 0.017(3) 0.000(2) 0.006(2) 0.002(2)
C23 0.015(3) 0.007(3) 0.015(3) 0.002(2) 0.007(2) -0.003(2)
C24 0.019(3) 0.008(3) 0.013(3) 0.001(2) 0.011(2) 0.000(2)
O25 0.018(2) 0.011(2) 0.022(2) 0.0000(17) 0.0067(18) 0.0029(17)
O26 0.024(2) 0.014(2) 0.013(2) 0.0004(17) 0.0037(18) 0.0019(18)
C27 0.020(3) 0.005(3) 0.026(3) 0.001(2) 0.014(3) -0.002(2)
O28 0.030(2) 0.010(2) 0.011(2) 0.0008(15) 0.0001(18) 0.0011(18)
O29 0.024(3) 0.032(3) 0.071(4) 0.031(3) 0.030(3) 0.016(2)
O30 0.030(3) 0.022(3) 0.042(3) 0.003(2) 0.003(2) -0.005(2)
O31 0.024(2) 0.031(3) 0.018(2) 0.006(2) 0.0048(19) 0.000(2)
O32 0.090(5) 0.098(6) 0.053(4) 0.057(4) 0.055(4) 0.079(5)

loop_
_atom_type_symbol
_atom_type_description
_atom_type_scat_dispersion_real
_atom_type_scat_dispersion_imag
_atom_type_scat_source
C C 0.0033 0.0016 'International Tables Vol C Tables 4.2.6.8 and 6.1.1.4'
H H 0.0000 0.0000 'International Tables Vol C Tables 4.2.6.8 and 6.1.1.4'
Dy Dy -0.1892 4.4098 'International Tables Vol C Tables 4.2.6.8 and 6.1.1.4'
O O 0.0106 0.0060 'International Tables Vol C Tables 4.2.6.8 and 6.1.1.4'

loop_
_geom_angle_atom_site_label_1
_geom_angle_atom_site_label_2
_geom_angle_atom_site_label_3
_geom_angle
_geom_angle_site_symmetry_1
_geom_angle_site_symmetry_3
_geom_angle_publ_flag
O26 Dy O28 155.97(15) 1_656 . ?
O26 Dy O25 78.85(15) 1_656 4_666 ?
O28 Dy O25 81.35(15) . 4_666 ?
O26 Dy O29 97.67(19) 1_656 . ?
O28 Dy O29 89.65(18) . . ?
O25 Dy O29 73.65(17) 4_666 . ?
O26 Dy O21 132.30(15) 1_656 3_655 ?
O28 Dy O21 71.37(14) . 3_655 ?
O25 Dy O21 142.66(15) 4_666 3_655 ?
O29 Dy O21 81.02(19) . 3_655 ?
O26 Dy O2 83.76(14) 1_656 . ?
O28 Dy O2 79.47(14) . . ?
O25 Dy O2 79.95(14) 4_666 . ?
O29 Dy O2 152.69(16) . . ?
O21 Dy O2 118.03(14) 3_655 . ?
O26 Dy O20 79.47(14) 1_656 3_655 ?
O28 Dy O20 124.56(14) . 3_655 ?
O25 Dy O20 139.12(14) 4_666 3_655 ?
O29 Dy O20 75.42(15) . 3_655 ?
O21 Dy O20 53.83(13) 3_655 3_655 ?
O2 Dy O20 131.17(14) . 3_655 ?
O26 Dy O1 87.23(15) 1_656 . ?
O28 Dy O1 96.43(15) . . ?
O25 Dy O1 132.84(14) 4_666 . ?
O29 Dy O1 153.39(16) . . ?
O21 Dy O1 76.51(15) 3_655 . ?
O2 Dy O1 53.68(13) . . ?
O20 Dy O1 79.85(13) 3_655 . ?
O26 Dy C19 106.41(16) 1_656 3_655 ?
O28 Dy C19 97.60(16) . 3_655 ?
O25 Dy C19 148.22(16) 4_666 3_655 ?
O29 Dy C19 74.57(18) . 3_655 ?
O21 Dy C19 26.94(15) 3_655 3_655 ?
O2 Dy C19 131.37(15) . 3_655 ?
O20 Dy C19 27.05(15) 3_655 3_655 ?
O1 Dy C19 78.94(15) . 3_655 ?
O26 Dy C3 84.86(16) 1_656 . ?
O28 Dy C3 87.74(16) . . ?
O25 Dy C3 106.23(16) 4_666 . ?
O29 Dy C3 177.37(18) . . ?
O21 Dy C3 97.83(16) 3_655 . ?
O2 Dy C3 26.63(15) . . ?
O20 Dy C3 105.85(15) 3_655 . ?
O1 Dy C3 27.04(15) . . ?
C19 Dy C3 105.46(17) 3_655 . ?
O26 Dy H29B 110.6 1_656 . ?
O28 Dy H29B 83.4 . . ?
O25 Dy H29B 91.8 4_666 . ?
O29 Dy H29B 20.2 . . ?
O21 Dy H29B 60.8 3_655 . ?
O2 Dy H29B 161.9 . . ?
O20 Dy H29B 64.5 3_655 . ?
O1 Dy H29B 135.0 . . ?
C19 Dy H29B 56.7 3_655 . ?
C3 Dy H29B 158.5 . . ?
C3 O1 Dy 92.5(4) . . ?
C3 O2 Dy 93.7(3) . . ?
O2 C3 O1 120.1(5) . . ?
O2 C3 C4 119.8(5) . . ?
O1 C3 C4 120.1(5) . . ?
O2 C3 Dy 59.7(3) . . ?
O1 C3 Dy 60.4(3) . . ?
C4 C3 Dy 179.3(4) . . ?
C5 C4 C12 119.8(6) . . ?
C5 C4 C3 119.0(5) . . ?
C12 C4 C3 121.2(5) . . ?
C6 C5 C4 119.6(6) . . ?
C6 C5 H5 120.2 . . ?
C4 C5 H5 120.2 . . ?
C5 C6 C10 121.0(6) . . ?
C5 C6 C7 118.8(6) . . ?
C10 C6 C7 120.1(6) . . ?
O9 C7 O8 123.2(6) . . ?
O9 C7 C6 123.3(6) . . ?
O8 C7 C6 113.5(6) . . ?
C7 O8 H8 109.5 . . ?
C11 C10 C6 119.0(6) . . ?
C11 C10 H10 120.5 . . ?
C6 C10 H10 120.5 . . ?
O13 C11 C10 123.2(6) . . ?
O13 C11 C12 116.3(6) . . ?
C10 C11 C12 120.5(6) . . ?
C11 C12 C4 120.0(6) . . ?
C11 C12 H12 120.0 . . ?
C4 C12 H12 120.0 . . ?
C11 O13 C14 117.7(5) . . ?
O13 C14 O15 112.1(5) . . ?
O13 C14 H14A 109.0 . . ?
O15 C14 H14A 109.0 . . ?
O13 C14 H14B 109.0 . . ?
O15 C14 H14B 109.0 . . ?
H14A C14 H14B 109.0 . . ?
C16 O15 C14 117.1(5) . . ?
C17 C16 O15 123.3(5) . . ?
C17 C16 C27 121.1(5) . . ?
O15 C16 C27 115.6(5) . . ?
C16 C17 C18 119.1(5) . . ?
C16 C17 H17 120.4 . . ?
C18 C17 H17 120.4 . . ?
C22 C18 C17 120.5(5) . . ?
C22 C18 C19 120.8(5) . . ?
C17 C18 C19 118.4(5) . . ?
O21 C19 O20 120.3(5) . . ?
O21 C19 C18 118.8(5) . . ?
O20 C19 C18 120.8(5) . . ?
O21 C19 Dy 60.1(3) . 3_655 ?
O20 C19 Dy 60.9(3) . 3_655 ?
C18 C19 Dy 169.1(4) . 3_655 ?
C19 O20 Dy 92.1(3) . 3_655 ?
C19 O21 Dy 93.0(3) . 3_655 ?
C23 C22 C18 119.9(5) . . ?
C23 C22 H22 120.1 . . ?
C18 C22 H22 120.1 . . ?
C22 C23 C27 119.7(5) . . ?
C22 C23 C24 120.5(5) . . ?
C27 C23 C24 119.7(5) . . ?
O25 C24 O26 124.0(5) . . ?
O25 C24 C23 118.6(5) . . ?
O26 C24 C23 117.4(5) . . ?
C24 O25 Dy 156.2(4) . 4_465 ?
C24 O26 Dy 149.5(4) . 1_454 ?
C16 C27 C23 119.7(5) . . ?
C16 C27 H27 120.1 . . ?
C23 C27 H27 120.1 . . ?
Dy O28 H28A 132.1 . . ?
Dy O28 H28B 121.3 . . ?
H28A O28 H28B 104.6 . . ?
Dy O29 H29A 136.7 . . ?
Dy O29 H29B 51.0 . . ?
H29A O29 H29B 108.6 . . ?
H30A O30 H30B 90.3 . . ?
H31A O31 H31B 117.9 . . ?
H32A O32 H32B 133.9 . . ?

loop_
_geom_bond_atom_site_label_1
_geom_bond_atom_site_label_2
_geom_bond_distance
_geom_bond_site_symmetry_2
_geom_bond_publ_flag
Dy O26 2.234(4) 1_656 ?
Dy O28 2.312(4) . ?
Dy O25 2.327(4) 4_666 ?
Dy O29 2.330(5) . ?
Dy O21 2.425(4) 3_655 ?
Dy O2 2.429(4) . ?
Dy O20 2.443(4) 3_655 ?
Dy O1 2.445(4) . ?
Dy C19 2.795(6) 3_655 ?
Dy C3 2.808(6) . ?
Dy H29B 1.9117 . ?
O1 C3 1.278(7) . ?
O2 C3 1.261(7) . ?
C3 C4 1.494(8) . ?
C4 C5 1.391(8) . ?
C4 C12 1.393(9) . ?
C5 C6 1.383(8) . ?
C5 H5 0.9500 . ?
C6 C10 1.392(9) . ?
C6 C7 1.493(8) . ?
C7 O9 1.222(8) . ?
C7 O8 1.313(8) . ?
O8 H8 0.8400 . ?
C10 C11 1.388(9) . ?
C10 H10 0.9500 . ?
C11 O13 1.384(8) . ?
C11 C12 1.389(9) . ?
C12 H12 0.9500 . ?
O13 C14 1.418(8) . ?
C14 O15 1.441(8) . ?
C14 H14A 0.9900 . ?
C14 H14B 0.9900 . ?
O15 C16 1.391(7) . ?
C16 C17 1.379(8) . ?
C16 C27 1.395(9) . ?
C17 C18 1.405(8) . ?
C17 H17 0.9500 . ?
C18 C22 1.396(8) . ?
C18 C19 1.487(8) . ?
C19 O21 1.268(7) . ?
C19 O20 1.272(7) . ?
C19 Dy 2.795(6) 3_655 ?
O20 Dy 2.443(4) 3_655 ?
O21 Dy 2.425(4) 3_655 ?
C22 C23 1.394(8) . ?
C22 H22 0.9500 . ?
C23 C27 1.402(8) . ?
C23 C24 1.497(8) . ?
C24 O25 1.255(7) . ?
C24 O26 1.262(7) . ?
O25 Dy 2.327(4) 4_465 ?
O26 Dy 2.234(4) 1_454 ?
C27 H27 0.9500 . ?
O28 H28A 0.8710 . ?
O28 H28B 1.0563 . ?
O29 H29A 0.8560 . ?
O29 H29B 0.8515 . ?
O30 H30A 0.9076 . ?
O30 H30B 0.8934 . ?
O31 H31A 0.8514 . ?
O31 H31B 0.8491 . ?
O32 H32A 0.8753 . ?
O32 H32B 0.8734 . ?

loop_
_geom_hbond_atom_site_label_D
_geom_hbond_atom_site_label_H
_geom_hbond_atom_site_label_A
_geom_hbond_distance_DH
_geom_hbond_distance_HA
_geom_hbond_distance_DA
_geom_hbond_angle_DHA
_geom_hbond_site_symmetry_A
O8 H8 O30 0.84 1.73 2.556(7) 169 4_565
O28 H28A O31 0.87 1.85 2.691(6) 163 3_656
O28 H28B O2 1.06 1.73 2.747(6) 161 4_565
O29 H29A O32 0.86 1.69 2.543(7) 179 1_654
O29 H29B O21 0.85 2.24 3.090(7) 179 3_655
O30 H30A O1 0.91 1.92 2.826(6) 179 3_656
O30 H30B O9 0.89 1.93 2.828(7) 180 2_646
O31 H31A O1 0.85 2.01 2.861(6) 179 3_657
O31 H31B O9 0.85 2.05 2.901(7) 178 2_646
O32 H32A O21 0.88 2.15 3.023(8) 179 1_556
O32 H32B O20 0.87 1.89 2.764(7) 178 1_557
